data_7708133
loop_
_publ_author_name
'Longhi, Elena'
'Risko, Chad'
'Bacsa, John'
'Khrustalev, Victor'
'Rigin, Sergei'
'Moudgil, Karttikay'
'Timofeeva, Tatiana V.'
'Marder, Seth R.'
'Barlow, Stephen'

_publ_section_title
;
 Synthesis, structures, and reactivity of isomers of
 [RuCp*(1,4-(Me<sub>2</sub>N)<sub>2</sub>C<sub>6</sub>H<sub>4</sub>)]<sub>2</sub>.
;
_journal_issue 37
_journal_name_full 'Dalton transactions (Cambridge, England : 2003)'
_journal_page_first 13020
_journal_page_last 13030
_journal_paper_doi 10.1039/d1dt02155a
_journal_volume 50
_journal_year 2021
_chemical_formula_moiety 'C40 H62 N4 Ru2'
_chemical_formula_sum 'C40 H62 N4 Ru2'
_chemical_formula_weight 801.095
_space_group_crystal_system monoclinic
_space_group_IT_number 14
_space_group_name_Hall '-P 2ybc'
_space_group_name_H-M_alt 'P 1 21/c 1'
_symmetry_Int_Tables_number 14
_audit_creation_date 2021-05-14
_audit_creation_method
;
Olex2 1.3-alpha
(compiled 2020.11.12 svn.r5f609507 for OlexSys, GUI svn.r6272)
;
_audit_update_record
;
2021-05-14 deposited with the CCDC.	2021-08-17 downloaded from the CCDC.
;
_cell_angle_alpha 90
_cell_angle_beta 105.410(3)
_cell_angle_gamma 90
_cell_formula_units_Z 2
_cell_length_a 14.2872(4)
_cell_length_b 8.62433(19)
_cell_length_c 15.3075(4)
_cell_measurement_reflns_used 12853
_cell_measurement_temperature 105(8)
_cell_measurement_theta_max 37.8250
_cell_measurement_theta_min 2.7120
_cell_volume 1818.34(8)
_computing_cell_refinement 'CrysAlisPro 1.171.39.43c (Rigaku OD, 2018)'
_computing_data_collection 'CrysAlisPro 1.171.39.43c (Rigaku OD, 2018)'
_computing_data_reduction 'CrysAlisPro 1.171.39.43c (Rigaku OD, 2018)'
_computing_molecular_graphics 'Olex2 1.3-alpha (Dolomanov et al., 2009)'
_computing_publication_material 'Olex2 1.3-alpha (Dolomanov et al., 2009)'
_computing_structure_refinement 'olex2.refine 1.3-alpha (Bourhis et al., 2015)'
_computing_structure_solution 'SHELXT  (Sheldrick, 2015)'
_diffrn_ambient_environment N~2~
_diffrn_ambient_temperature 105(8)
_diffrn_detector 'CCD plate'
_diffrn_detector_type HyPix
_diffrn_measured_fraction_theta_full 0.9863
_diffrn_measured_fraction_theta_max 0.9892
_diffrn_measurement_details
;
List of Runs (angles in degrees, time in seconds):

  # Type    Start    End  Width  t~exp~   \w     \q     \k     \f   Frames
#--------------------------------------------------------------------------
  1  \w    -41.00  41.00   0.50    5.00    --   27.43 -36.00 -33.00  164
  2  \w    -23.00   2.00   0.50    5.00    --  -27.43  36.00 122.00   50
  3  \w     16.00 102.00   0.50    5.00    --   27.43  36.00 122.00  172
  4  \w      9.00  98.00   0.50   16.00    --   27.43  57.00 150.00  178
  5  \w     42.00  68.00   0.50   16.00    --   27.43 178.00 120.00   52
  6  \w     43.00 101.00   0.50   16.00    --   27.43 178.00 -30.00  116
  7  \w     47.00  98.00   0.50   16.00    --   27.43 178.00 -90.00  102
  8  \w    -72.00 -47.00   0.50   16.00    --  -27.43 -36.00 -33.00   50
  9  \w    -91.00 -64.00   0.50   16.00    --  -27.43 178.00 120.00   54
 10  \w   -101.00 -75.00   0.50   16.00    --  -27.43 178.00  90.00   52
;
_diffrn_measurement_device 'four-circle diffractometer'
_diffrn_measurement_device_type 'XtaLAB Synergy, Dualflex, HyPix'
_diffrn_measurement_method '\w scans'
_diffrn_orient_matrix_type 'CrysAlisPro convention (1999,Acta A55,543-557)'
_diffrn_orient_matrix_UB_11 0.0209670000
_diffrn_orient_matrix_UB_12 0.0266148000
_diffrn_orient_matrix_UB_13 0.0447956000
_diffrn_orient_matrix_UB_21 -0.0460970000
_diffrn_orient_matrix_UB_22 0.0265829000
_diffrn_orient_matrix_UB_23 0.0027261000
_diffrn_orient_matrix_UB_31 -0.0091424000
_diffrn_orient_matrix_UB_32 -0.0731456000
_diffrn_orient_matrix_UB_33 0.0172653000
_diffrn_radiation_monochromator mirror
_diffrn_radiation_probe x-ray
_diffrn_radiation_type 'Mo K\a'
_diffrn_radiation_wavelength 0.71073
_diffrn_reflns_Laue_measured_fraction_full 0.9863
_diffrn_reflns_Laue_measured_fraction_max 0.9892
_diffrn_reflns_limit_h_max 23
_diffrn_reflns_limit_h_min -23
_diffrn_reflns_limit_k_max 14
_diffrn_reflns_limit_k_min -14
_diffrn_reflns_limit_l_max 25
_diffrn_reflns_limit_l_min -25
_diffrn_reflns_number 18861
_diffrn_reflns_point_group_measured_fraction_full 0.9863
_diffrn_reflns_point_group_measured_fraction_max 0.9892
_diffrn_reflns_theta_full 25.2417
_diffrn_reflns_theta_max 27.48
_diffrn_reflns_theta_min 2.74
_diffrn_source 'micro-focus sealed X-ray tube'
_diffrn_source_type 'PhotonJet (Mo) X-ray Source'
_exptl_absorpt_coefficient_mu 0.864
_exptl_absorpt_correction_T_max 1.000
_exptl_absorpt_correction_T_min 0.624
_exptl_absorpt_correction_type gaussian
_exptl_absorpt_process_details
;
CrysAlisPro 1.171.39.43c (Rigaku Oxford Diffraction, 2018)
Numerical absorption correction based on gaussian integration over
			a multifaceted crystal model
Empirical absorption correction using spherical harmonics,
 implemented in SCALE3 ABSPACK scaling algorithm.
;
_exptl_crystal_colour yellow
_exptl_crystal_colour_primary yellow
_exptl_crystal_density_diffrn 1.463
_exptl_crystal_description plate
_exptl_crystal_F_000 831.270
_exptl_crystal_recrystallization_method 'The material was recrystallised from --- by as supplied'
_exptl_crystal_size_max 0.294
_exptl_crystal_size_mid 0.16
_exptl_crystal_size_min 0.04
_refine_diff_density_max 1.3744
_refine_diff_density_min -1.1866
_refine_diff_density_rms 0.1486
_refine_ls_d_res_high 0.7702
_refine_ls_d_res_low 7.4460
_refine_ls_extinction_coef 0.0035(4)
_refine_ls_extinction_expression Fc^*^=kFc[1+0.001xFc^2^\l^3^/sin(2\q)]^-1/4^
_refine_ls_goodness_of_fit_ref 1.0021
_refine_ls_hydrogen_treatment constr
_refine_ls_matrix_type full
_refine_ls_number_constraints 44
_refine_ls_number_parameters 244
_refine_ls_number_reflns 18861
_refine_ls_number_restraints 0
_refine_ls_restrained_S_all 1.0021
_refine_ls_R_factor_all 0.0635
_refine_ls_R_factor_gt 0.0510
_refine_ls_shift/su_max 0.0059
_refine_ls_shift/su_mean 0.0003
_refine_ls_structure_factor_coef Fsqd
_refine_ls_weighting_details 'w=1/[\s^2^(Fo^2^)+(0.0742P)^2^+3.8871P] where P=(Fo^2^+2Fc^2^)/3'
_refine_ls_weighting_scheme calc
_refine_ls_wR_factor_gt 0.1462
_refine_ls_wR_factor_ref 0.1546
_reflns_Friedel_coverage 0.0
_reflns_limit_h_max 18
_reflns_limit_h_min -17
_reflns_limit_k_max 10
_reflns_limit_k_min -11
_reflns_limit_l_max 19
_reflns_limit_l_min -19
_reflns_number_gt 14694
_reflns_number_total 18861
_reflns_threshold_expression I>=2u(I)
_cod_data_source_file d1dt02155a2.cif
_cod_data_source_block EL-II-41
_cod_depositor_comments 'Adding full bibliography for 7708131--7708134.cif.'
_cod_original_cell_volume 1818.35(8)
_cod_database_code 7708133
_chemical_oxdiff_formula 'C80  H124  N8  Ru4  '
_reflns_odcompleteness_completeness 99.81
_reflns_odcompleteness_iscentric 1
_reflns_odcompleteness_theta 36.23
_olex2_refinement_description
;
1. Twinned data refinement
 Scales: 0.9339(7)
 0.0661(7)
2. Fixed Uiso
 At 1.2 times of:
  All C(H) groups
 At 1.5 times of:
  All C(H,H,H) groups
3.a Ternary CH refined with riding coordinates:
 C9(H9), C10(H10), C5(H5), C4(H4)
3.b Idealised Me refined with riding coordinates and stretchable bonds:
 C18(H18a,H18b,H18c), C17(H17a,H17b,H17c)
3.c Idealised Me refined as rotating group:
 C16(H16a,H16b,H16c), C7(H7a,H7b,H7c), C2(H2a,H2b,H2c), C3(H3a,H3b,H3c),
 C19(H19a,H19b,H19c), C20(H20a,H20b,H20c), C8(H8a,H8b,H8c)
;
_olex2_diffrn_ambient_temperature_device 'Oxford Cryosystems'
_olex2_submission_special_instructions 'No special instructions were received'
_oxdiff_exptl_absorpt_empirical_details
;
Empirical correction (ABSPACK) includes:
- Absorption correction using spherical harmonics
- Frame scaling
;
_oxdiff_exptl_absorpt_empirical_full_max 1.592
_oxdiff_exptl_absorpt_empirical_full_min 0.735

loop_
_space_group_symop_id
_space_group_symop_operation_xyz
1 x,y,z
2 -x,y+1/2,-z+1/2
3 -x,-y,-z
4 x,-y-1/2,z-1/2

loop_
_atom_site_label
_atom_site_type_symbol
_atom_site_fract_x
_atom_site_fract_y
_atom_site_fract_z
_atom_site_U_iso_or_equiv
_atom_site_adp_type
_atom_site_occupancy
_atom_site_refinement_flags_posn
Ru1 Ru 0.26871(3) 0.49563(3) 0.34615(3) 0.0152(3) Uani 1.000000 .
N2 N 0.37322(13) 0.25186(18) 0.51543(15) 0.0224(4) Uani 1.000000 .
N1 N 0.41993(13) 0.71609(19) 0.26935(14) 0.0235(4) Uani 1.000000 .
C9 C 0.44433(15) 0.50839(17) 0.48961(16) 0.0152(5) Uani 1.000000 .
H9 H 0.42787(15) 0.53788(17) 0.54694(16) 0.0182(5) Uiso 1.000000 R
C10 C 0.39818(14) 0.6252(2) 0.41751(16) 0.0160(4) Uani 1.000000 .
H10 H 0.38999(14) 0.7342(2) 0.43652(16) 0.0192(5) Uiso 1.000000 R
C5 C 0.38368(14) 0.3237(2) 0.36211(17) 0.0195(5) Uani 1.000000 .
H5 H 0.36708(14) 0.2153(2) 0.34031(17) 0.0234(6) Uiso 1.000000 R
C1 C 0.40634(14) 0.5989(2) 0.32838(16) 0.0182(5) Uani 1.000000 .
C11 C 0.14697(14) 0.6479(2) 0.28446(17) 0.0187(5) Uani 1.000000 .
C12 C 0.13581(15) 0.50707(19) 0.23223(18) 0.0170(5) Uani 1.000000 .
C15 C 0.14244(14) 0.6092(2) 0.37380(17) 0.0204(5) Uani 1.000000 .
C4 C 0.39615(14) 0.4401(2) 0.29969(17) 0.0205(5) Uani 1.000000 .
H4 H 0.38899(14) 0.4130(2) 0.23472(17) 0.0245(6) Uiso 1.000000 R
C13 C 0.12622(14) 0.3821(2) 0.29010(17) 0.0188(5) Uani 1.000000 .
C14 C 0.12862(15) 0.4450(3) 0.37720(17) 0.0215(5) Uani 1.000000 .
C6 C 0.38804(14) 0.3625(2) 0.45265(16) 0.0177(5) Uani 1.000000 .
C16 C 0.14250(17) 0.7220(3) 0.4484(2) 0.0323(6) Uani 1.000000 .
H16a H 0.1667(12) 0.6705(6) 0.5071(2) 0.0484(9) Uiso 1.000000 GR
H16b H 0.1846(10) 0.8100(9) 0.4446(7) 0.0484(9) Uiso 1.000000 GR
H16c H 0.0762(3) 0.7593(15) 0.4421(7) 0.0484(9) Uiso 1.000000 GR
C7 C 0.34065(16) 0.3147(3) 0.59014(18) 0.0285(6) Uani 1.000000 .
H7a H 0.39681(19) 0.3511(16) 0.6376(5) 0.0427(8) Uiso 1.000000 GR
H7b H 0.2963(8) 0.4016(11) 0.5685(3) 0.0427(8) Uiso 1.000000 GR
H7c H 0.3068(9) 0.2338(5) 0.6148(7) 0.0427(8) Uiso 1.000000 GR
C2 C 0.41401(16) 0.8752(2) 0.29914(18) 0.0278(5) Uani 1.000000 .
H2a H 0.3487(4) 0.8951(6) 0.3056(11) 0.0417(8) Uiso 1.000000 GR
H2b H 0.4617(9) 0.8910(6) 0.3576(6) 0.0417(8) Uiso 1.000000 GR
H2c H 0.4277(12) 0.9465(2) 0.2542(6) 0.0417(8) Uiso 1.000000 GR
C3 C 0.38055(18) 0.6910(3) 0.17231(18) 0.0300(6) Uani 1.000000 .
H3a H 0.4152(7) 0.6053(12) 0.1528(3) 0.0451(9) Uiso 1.000000 GR
H3b H 0.3114(3) 0.6654(17) 0.1595(2) 0.0451(9) Uiso 1.000000 GR
H3c H 0.3885(10) 0.7855(6) 0.13947(19) 0.0451(9) Uiso 1.000000 GR
C18 C 0.10843(16) 0.2156(2) 0.2605(2) 0.0286(6) Uani 1.000000 .
H18a H 0.1563(7) 0.1836(5) 0.2286(5) 0.0429(9) Uiso 1.000000 GR
H18b H 0.11448(18) 0.1495(10) 0.3138(8) 0.0429(9) Uiso 1.000000 GR
H18c H 0.0429(9) 0.2053(3) 0.2199(6) 0.0429(9) Uiso 1.000000 GR
C19 C 0.12353(19) 0.4954(2) 0.1322(2) 0.0272(6) Uani 1.000000 .
H19a H 0.1592(7) 0.5798(8) 0.1126(2) 0.0408(9) Uiso 1.000000 GR
H19b H 0.1489(8) 0.3955(6) 0.1182(2) 0.0408(9) Uiso 1.000000 GR
H19c H 0.0545(2) 0.5032(14) 0.1003(2) 0.0408(9) Uiso 1.000000 GR
C20 C 0.14676(16) 0.8095(2) 0.2472(2) 0.0277(6) Uani 1.000000 .
H20a H 0.1839(10) 0.8785(5) 0.2948(3) 0.0415(9) Uiso 1.000000 GR
H20b H 0.1765(11) 0.8083(4) 0.1964(7) 0.0415(9) Uiso 1.000000 GR
H20c H 0.07977(18) 0.8470(8) 0.2261(11) 0.0415(9) Uiso 1.000000 GR
C17 C 0.10373(17) 0.3572(3) 0.45270(19) 0.0331(6) Uani 1.000000 .
H17a H 0.1375(5) 0.2571(14) 0.4609(2) 0.0496(9) Uiso 1.000000 GR
H17b H 0.1240(3) 0.4173(9) 0.5089(8) 0.0496(9) Uiso 1.000000 GR
H17c H 0.0335(10) 0.3397(4) 0.4376(3) 0.0496(9) Uiso 1.000000 GR
C8 C 0.32702(18) 0.1072(2) 0.4771(2) 0.0343(6) Uani 1.000000 .
H8a H 0.2697(8) 0.1304(2) 0.4273(9) 0.0514(10) Uiso 1.000000 GR
H8b H 0.3730(5) 0.0455(10) 0.4541(12) 0.0514(10) Uiso 1.000000 GR
H8c H 0.3074(12) 0.0485(10) 0.5241(4) 0.0514(10) Uiso 1.000000 GR

loop_
_atom_site_aniso_label
_atom_site_aniso_U_11
_atom_site_aniso_U_22
_atom_site_aniso_U_33
_atom_site_aniso_U_12
_atom_site_aniso_U_13
_atom_site_aniso_U_23
Ru1 0.0214(4) 0.0141(4) 0.0095(4) -0.00000(15) 0.0030(3) -0.00084(17)
N2 0.0256(9) 0.0194(8) 0.0191(11) -0.0036(6) 0.0008(8) 0.0050(7)
N1 0.0240(9) 0.0294(9) 0.0171(11) -0.0029(7) 0.0054(8) 0.0036(8)
C9 0.0208(11) 0.0148(9) 0.0107(12) -0.0024(7) 0.0054(9) -0.0007(7)
C10 0.0166(10) 0.0127(8) 0.0187(12) 0.0007(7) 0.0049(9) 0.0003(8)
C5 0.0179(10) 0.0176(9) 0.0202(13) 0.0025(7) 0.0001(9) -0.0059(8)
C1 0.0113(9) 0.0255(10) 0.0178(12) -0.0002(7) 0.0042(9) 0.0033(9)
C11 0.0143(9) 0.0197(9) 0.0205(12) 0.0023(7) 0.0016(9) 0.0002(9)
C12 0.0107(9) 0.0217(10) 0.0169(12) -0.0002(6) 0.0004(9) -0.0026(8)
C15 0.0132(9) 0.0257(10) 0.0221(13) 0.0024(7) 0.0044(9) -0.0022(9)
C4 0.0161(10) 0.0264(10) 0.0191(13) -0.0000(8) 0.0051(9) -0.0046(9)
C13 0.0139(9) 0.0215(9) 0.0195(12) -0.0016(7) 0.0017(9) 0.0005(9)
C14 0.0108(9) 0.0325(10) 0.0202(13) -0.0010(8) 0.0024(9) 0.0047(10)
C6 0.0175(10) 0.0137(8) 0.0195(12) 0.0011(7) 0.0008(9) 0.0001(8)
C16 0.0253(12) 0.0448(13) 0.0262(15) 0.0053(10) 0.0057(11) -0.0135(11)
C7 0.0254(12) 0.0379(12) 0.0214(14) -0.0034(9) 0.0049(10) 0.0103(10)
C2 0.0279(12) 0.0241(10) 0.0313(15) -0.0038(8) 0.0078(11) 0.0058(10)
C3 0.0317(13) 0.0410(13) 0.0174(14) -0.0021(9) 0.0064(11) 0.0070(10)
C18 0.0225(11) 0.0202(10) 0.0378(16) -0.0059(8) -0.0011(11) -0.0002(10)
C19 0.0273(13) 0.0364(13) 0.0170(14) -0.0023(8) 0.0044(11) -0.0016(9)
C20 0.0240(11) 0.0190(9) 0.0372(17) 0.0005(8) 0.0030(11) 0.0042(10)
C17 0.0258(12) 0.0505(14) 0.0233(14) -0.0076(10) 0.0072(11) 0.0097(12)
C8 0.0413(14) 0.0216(10) 0.0365(16) -0.0072(9) 0.0043(13) 0.0059(10)

loop_
_atom_type_symbol
_atom_type_scat_dispersion_real
_atom_type_scat_dispersion_imag
_atom_type_scat_Cromer_Mann_a1
_atom_type_scat_Cromer_Mann_a2
_atom_type_scat_Cromer_Mann_a3
_atom_type_scat_Cromer_Mann_a4
_atom_type_scat_Cromer_Mann_b1
_atom_type_scat_Cromer_Mann_b2
_atom_type_scat_Cromer_Mann_b3
_atom_type_scat_Cromer_Mann_b4
_atom_type_scat_Cromer_Mann_c
_atom_type_scat_source
_atom_type_scat_dispersion_source
H 0.00000 0.00000 0.49300 0.32291 0.14019 0.04081 10.51090 26.12570 3.14236 57.79970 0.0030380000826 'International Tables Volume C Table 6.1.1.4 (pp. 500-502)' 'Henke, Gullikson and Davis, At. Data and Nucl. Data Tables, 1993, 54, 2'
C 0.00347 0.00161 2.31000 1.02000 1.58860 0.86500 20.84390 10.20750 0.56870 51.65120 0.215599998832 'International Tables Volume C Table 6.1.1.4 (pp. 500-502)' 'Henke, Gullikson and Davis, At. Data and Nucl. Data Tables, 1993, 54, 2'
N 0.00653 0.00323 12.21260 3.13220 2.01250 1.16630 0.00570 9.89330 28.99750 0.58260 -11.5290002823 'International Tables Volume C Table 6.1.1.4 (pp. 500-502)' 'Henke, Gullikson and Davis, At. Data and Nucl. Data Tables, 1993, 54, 2'
Ru -1.23940 0.83517 19.26740 12.91820 4.86337 1.56756 0.80852 8.43467 24.79970 94.29280 5.37873983383 'International Tables Volume C Table 6.1.1.4 (pp. 500-502)' 'Henke, Gullikson and Davis, At. Data and Nucl. Data Tables, 1993, 54, 2'

loop_
_exptl_crystal_face_index_h
_exptl_crystal_face_index_k
_exptl_crystal_face_index_l
_exptl_crystal_face_perp_dist
-4 9 14 0.0845
4 -9 -14 0.0845
-8 -8 16 0.1408
8 8 -16 0.1408
-1 0 0 0.0199
1 0 0 0.0199
-1 -5 -3 0.0485
2 2 -5 0.1424
-2 -2 5 0.1424
2 5 -5 0.1218
-2 -5 5 0.1218
-1 2 5 0.0735
0 -1 -5 0.1047
0 1 5 0.1047
0 1 1 0.0872

loop_
_geom_angle_atom_site_label_1
_geom_angle_atom_site_label_2
_geom_angle_atom_site_label_3
_geom_angle
_geom_angle_site_symmetry_1
_geom_angle_site_symmetry_3
_geom_angle_publ_flag
C5 Ru1 C10 77.27(7) . . ?
C1 Ru1 C10 37.33(8) . . ?
C1 Ru1 C5 67.92(7) . . ?
C11 Ru1 C10 112.28(7) . . ?
C11 Ru1 C5 161.49(10) . . ?
C11 Ru1 C1 109.42(8) . . ?
C12 Ru1 C10 143.61(7) . . ?
C12 Ru1 C5 125.62(8) . . ?
C12 Ru1 C1 118.93(9) . . ?
C12 Ru1 C11 38.21(7) . . ?
C15 Ru1 C10 107.79(8) . . ?
C15 Ru1 C5 156.63(9) . . ?
C15 Ru1 C1 129.82(8) . . ?
C15 Ru1 C11 38.05(9) . . ?
C15 Ru1 C12 63.51(9) . . ?
C4 Ru1 C10 66.80(8) . . ?
C4 Ru1 C5 38.32(9) . . ?
C4 Ru1 C1 37.85(8) . . ?
C4 Ru1 C11 129.08(9) . . ?
C4 Ru1 C12 111.68(9) . . ?
C4 Ru1 C15 164.76(9) . . ?
C13 Ru1 C10 170.57(9) . . ?
C13 Ru1 C5 109.30(7) . . ?
C13 Ru1 C1 150.97(9) . . ?
C13 Ru1 C11 63.51(8) . . ?
C13 Ru1 C12 37.53(8) . . ?
C13 Ru1 C15 63.46(8) . . ?
C13 Ru1 C4 122.57(8) . . ?
C14 Ru1 C10 133.16(9) . . ?
C14 Ru1 C5 122.56(8) . . ?
C14 Ru1 C1 167.07(8) . . ?
C14 Ru1 C11 63.31(8) . . ?
C14 Ru1 C12 62.86(9) . . ?
C14 Ru1 C15 37.88(8) . . ?
C14 Ru1 C4 155.05(9) . . ?
C14 Ru1 C13 37.65(9) . . ?
C6 Ru1 C10 62.43(7) . . ?
C6 Ru1 C5 36.34(8) . . ?
C6 Ru1 C1 77.15(8) . . ?
C6 Ru1 C11 162.10(9) . . ?
C6 Ru1 C12 152.93(6) . . ?
C6 Ru1 C15 124.99(9) . . ?
C6 Ru1 C4 66.37(9) . . ?
C6 Ru1 C13 118.71(7) . . ?
C6 Ru1 C14 106.72(8) . . ?
C7 N2 C6 115.01(17) . . ?
C8 N2 C6 116.0(2) . . ?
C8 N2 C7 115.5(2) . . ?
C2 N1 C1 116.6(2) . . ?
C3 N1 C1 117.86(18) . . ?
C3 N1 C2 114.84(18) . . ?
C10 C9 H9 108.23(12) . . ?
C6 C9 H9 108.23(13) . . ?
C6 C9 C10 101.26(17) . . ?
C9 C10 Ru1 99.84(12) . . ?
H10 C10 Ru1 118.46(5) . . ?
H10 C10 C9 118.46(11) . . ?
C1 C10 Ru1 73.30(12) . . ?
C1 C10 C9 117.68(17) . . ?
C1 C10 H10 118.46(11) . . ?
H5 C5 Ru1 119.63(5) . . ?
C4 C5 Ru1 70.80(11) . . ?
C4 C5 H5 119.63(13) . . ?
C6 C5 Ru1 77.51(12) . . ?
C6 C5 H5 119.63(11) . . ?
C6 C5 C4 120.61(18) . . ?
N1 C1 Ru1 129.84(14) . . ?
C10 C1 Ru1 69.37(12) . . ?
C10 C1 N1 124.39(18) . . ?
C4 C1 Ru1 68.68(11) . . ?
C4 C1 N1 120.7(2) . . ?
C4 C1 C10 114.84(19) . . ?
C12 C11 Ru1 71.99(11) . . ?
C15 C11 Ru1 71.23(12) . . ?
C15 C11 C12 107.97(18) . . ?
C20 C11 Ru1 129.91(14) . . ?
C20 C11 C12 125.6(2) . . ?
C20 C11 C15 125.8(2) . . ?
C11 C12 Ru1 69.80(12) . . ?
C13 C12 Ru1 71.36(12) . . ?
C13 C12 C11 107.9(2) . . ?
C19 C12 Ru1 130.21(17) . . ?
C19 C12 C11 126.18(18) . . ?
C19 C12 C13 125.47(17) . . ?
C11 C15 Ru1 70.72(13) . . ?
C14 C15 Ru1 72.17(12) . . ?
C14 C15 C11 107.95(19) . . ?
C16 C15 Ru1 127.09(15) . . ?
C16 C15 C11 125.9(2) . . ?
C16 C15 C14 125.9(2) . . ?
C5 C4 Ru1 70.88(12) . . ?
C1 C4 Ru1 73.46(12) . . ?
C1 C4 C5 119.1(2) . . ?
H4 C4 Ru1 120.19(6) . . ?
H4 C4 C5 120.19(13) . . ?
H4 C4 C1 120.19(14) . . ?
C12 C13 Ru1 71.11(11) . . ?
C14 C13 Ru1 71.32(12) . . ?
C14 C13 C12 108.05(18) . . ?
C18 C13 Ru1 126.98(14) . . ?
C18 C13 C12 124.8(2) . . ?
C18 C13 C14 127.0(2) . . ?
C15 C14 Ru1 69.94(12) . . ?
C13 C14 Ru1 71.03(13) . . ?
C13 C14 C15 108.1(2) . . ?
C17 C14 Ru1 132.48(16) . . ?
C17 C14 C15 126.2(2) . . ?
C17 C14 C13 125.0(2) . . ?
N2 C6 Ru1 126.68(14) . . ?
C9 C6 Ru1 93.97(11) . . ?
C9 C6 N2 117.9(2) . . ?
C5 C6 Ru1 66.15(11) . . ?
C5 C6 N2 122.24(17) . . ?
C5 C6 C9 116.3(2) . . ?
H16a C16 C15 109.5 . . ?
H16b C16 C15 109.5 . . ?
H16b C16 H16a 109.5 . . ?
H16c C16 C15 109.5 . . ?
H16c C16 H16a 109.5 . . ?
H16c C16 H16b 109.5 . . ?
H7a C7 N2 109.5 . . ?
H7b C7 N2 109.5 . . ?
H7b C7 H7a 109.5 . . ?
H7c C7 N2 109.5 . . ?
H7c C7 H7a 109.5 . . ?
H7c C7 H7b 109.5 . . ?
H2a C2 N1 109.5 . . ?
H2b C2 N1 109.5 . . ?
H2b C2 H2a 109.5 . . ?
H2c C2 N1 109.5 . . ?
H2c C2 H2a 109.5 . . ?
H2c C2 H2b 109.5 . . ?
H3a C3 N1 109.5 . . ?
H3b C3 N1 109.5 . . ?
H3b C3 H3a 109.5 . . ?
H3c C3 N1 109.5 . . ?
H3c C3 H3a 109.5 . . ?
H3c C3 H3b 109.5 . . ?
H18a C18 C13 109.5 . . ?
H18b C18 C13 109.5 . . ?
H18b C18 H18a 109.5 . . ?
H18c C18 C13 109.5 . . ?
H18c C18 H18a 109.5 . . ?
H18c C18 H18b 109.5 . . ?
H19a C19 C12 109.5 . . ?
H19b C19 C12 109.5 . . ?
H19b C19 H19a 109.5 . . ?
H19c C19 C12 109.5 . . ?
H19c C19 H19a 109.5 . . ?
H19c C19 H19b 109.5 . . ?
H20a C20 C11 109.5 . . ?
H20b C20 C11 109.5 . . ?
H20b C20 H20a 109.5 . . ?
H20c C20 C11 109.5 . . ?
H20c C20 H20a 109.5 . . ?
H20c C20 H20b 109.5 . . ?
H17a C17 C14 109.5 . . ?
H17b C17 C14 109.5 . . ?
H17b C17 H17a 109.5 . . ?
H17c C17 C14 109.5 . . ?
H17c C17 H17a 109.5 . . ?
H17c C17 H17b 109.5 . . ?
H8a C8 N2 109.5 . . ?
H8b C8 N2 109.5 . . ?
H8b C8 H8a 109.5 . . ?
H8c C8 N2 109.5 . . ?
H8c C8 H8a 109.5 . . ?
H8c C8 H8b 109.5 . . ?

loop_
_geom_bond_atom_site_label_1
_geom_bond_atom_site_label_2
_geom_bond_distance
_geom_bond_site_symmetry_2
_geom_bond_publ_flag
Ru1 C10 2.1887(19) . ?
Ru1 C5 2.1780(19) . ?
Ru1 C1 2.240(2) . ?
Ru1 C11 2.1836(19) . ?
Ru1 C12 2.213(2) . ?
Ru1 C15 2.190(2) . ?
Ru1 C4 2.177(2) . ?
Ru1 C13 2.216(2) . ?
Ru1 C14 2.220(2) . ?
Ru1 C6 2.325(2) . ?
N2 C6 1.410(3) . ?
N2 C7 1.449(3) . ?
N2 C8 1.460(3) . ?
N1 C1 1.403(3) . ?
N1 C2 1.455(3) . ?
N1 C3 1.458(3) . ?
C9 C9 1.544(4) 3_666 ?
C9 H9 1.0000 . ?
C9 C10 1.511(3) . ?
C9 C6 1.519(2) . ?
C10 H10 1.0000 . ?
C10 C1 1.418(3) . ?
C5 H5 1.0000 . ?
C5 C4 1.429(3) . ?
C5 C6 1.411(3) . ?
C1 C4 1.434(3) . ?
C11 C12 1.439(3) . ?
C11 C15 1.426(3) . ?
C11 C20 1.506(3) . ?
C12 C13 1.425(3) . ?
C12 C19 1.498(4) . ?
C15 C14 1.432(3) . ?
C15 C16 1.500(3) . ?
C4 H4 1.0000 . ?
C13 C14 1.431(3) . ?
C13 C18 1.507(3) . ?
C14 C17 1.502(3) . ?
C16 H16a 0.9800 . ?
C16 H16b 0.9800 . ?
C16 H16c 0.9800 . ?
C7 H7a 0.9800 . ?
C7 H7b 0.9800 . ?
C7 H7c 0.9800 . ?
C2 H2a 0.9800 . ?
C2 H2b 0.9800 . ?
C2 H2c 0.9800 . ?
C3 H3a 0.9800 . ?
C3 H3b 0.9800 . ?
C3 H3c 0.9800 . ?
C18 H18a 0.980(14) . ?
C18 H18b 0.980(14) . ?
C18 H18c 0.980(14) . ?
C19 H19a 0.9800 . ?
C19 H19b 0.9800 . ?
C19 H19c 0.9800 . ?
C20 H20a 0.9800 . ?
C20 H20b 0.9800 . ?
C20 H20c 0.9800 . ?
C17 H17a 0.980(13) . ?
C17 H17b 0.980(13) . ?
C17 H17c 0.980(13) . ?
C8 H8a 0.9800 . ?
C8 H8b 0.9800 . ?
C8 H8c 0.9800 . ?

loop_
_geom_torsion_atom_site_label_1
_geom_torsion_atom_site_label_2
_geom_torsion_atom_site_label_3
_geom_torsion_atom_site_label_4
_geom_torsion
_geom_torsion_site_symmetry_1
_geom_torsion_site_symmetry_2
_geom_torsion_site_symmetry_3
_geom_torsion_site_symmetry_4
_geom_torsion_publ_flag
Ru1 C10 C9 C9 138.97(15) . . . 3_666 ?
Ru1 C10 C9 C6 14.45(14) . . . . ?
Ru1 C10 C1 N1 124.88(10) . . . . ?
Ru1 C10 C1 C4 -52.96(11) . . . . ?
Ru1 C5 C4 C1 57.46(12) . . . . ?
Ru1 C5 C6 N2 119.56(10) . . . . ?
Ru1 C5 C6 C9 -82.29(11) . . . . ?
Ru1 C1 N1 C2 83.6(2) . . . . ?
Ru1 C1 N1 C3 -59.1(2) . . . . ?
Ru1 C1 C10 C9 92.53(10) . . . . ?
Ru1 C1 C4 C5 -56.19(13) . . . . ?
Ru1 C11 C12 C13 61.52(12) . . . . ?
Ru1 C11 C12 C19 -125.67(14) . . . . ?
Ru1 C11 C15 C14 -62.98(11) . . . . ?
Ru1 C11 C15 C16 122.38(12) . . . . ?
Ru1 C12 C11 C15 -62.54(13) . . . . ?
Ru1 C12 C11 C20 126.65(12) . . . . ?
Ru1 C12 C13 C14 62.12(13) . . . . ?
Ru1 C12 C13 C18 -122.45(12) . . . . ?
Ru1 C15 C11 C12 63.03(12) . . . . ?
Ru1 C15 C11 C20 -126.19(12) . . . . ?
Ru1 C15 C14 C13 -61.10(13) . . . . ?
Ru1 C15 C14 C17 128.59(13) . . . . ?
Ru1 C4 C5 C6 -61.83(13) . . . . ?
Ru1 C4 C1 N1 -124.62(11) . . . . ?
Ru1 C4 C1 C10 53.32(13) . . . . ?
Ru1 C13 C12 C11 -60.52(12) . . . . ?
Ru1 C13 C12 C19 126.60(14) . . . . ?
Ru1 C13 C14 C15 60.42(11) . . . . ?
Ru1 C13 C14 C17 -129.13(12) . . . . ?
Ru1 C14 C15 C11 62.04(13) . . . . ?
Ru1 C14 C15 C16 -123.32(13) . . . . ?
Ru1 C14 C13 C12 -61.99(12) . . . . ?
Ru1 C14 C13 C18 122.71(12) . . . . ?
Ru1 C6 N2 C7 -72.94(19) . . . . ?
Ru1 C6 N2 C8 66.2(2) . . . . ?
Ru1 C6 C9 C9 -139.01(16) . . . 3_666 ?
Ru1 C6 C9 C10 -13.42(14) . . . . ?
Ru1 C6 C5 C4 58.50(13) . . . . ?
N2 C6 C9 C9 85.4(2) . . . 3_666 ?
N2 C6 C9 C10 -149.0(2) . . . . ?
N2 C6 C5 C4 178.06(18) . . . . ?
N1 C1 C10 C9 -142.59(19) . . . . ?
N1 C1 C4 C5 179.19(17) . . . . ?
C9 C9 C10 C1 62.8(2) 3_666 . . . ?
C9 C9 C6 C5 -73.7(3) 3_666 . . . ?
C9 C10 C1 C4 39.6(2) . . . . ?
C9 C6 C5 C4 -23.8(2) . . . . ?
C10 C1 C4 C5 -2.9(2) . . . . ?
C11 C12 C13 C14 1.60(19) . . . . ?
C11 C12 C13 C18 177.03(16) . . . . ?
C11 C15 C14 C13 0.94(19) . . . . ?
C11 C15 C14 C17 -169.37(16) . . . . ?
C12 C13 C14 C15 -1.57(18) . . . . ?
C12 C13 C14 C17 168.88(17) . . . . ?
C15 C14 C13 C18 -176.87(15) . . . . ?

loop_
_twin_individual_id
_twin_individual_mass_fraction_refined
1 0.9339(7)
2 0.0661(7)

loop_
_exptl_oxdiff_crystal_face_indexfrac_h
_exptl_oxdiff_crystal_face_indexfrac_k
_exptl_oxdiff_crystal_face_indexfrac_l
_exptl_oxdiff_crystal_face_x
_exptl_oxdiff_crystal_face_y
_exptl_oxdiff_crystal_face_z
-3.7433 8.9921 13.9616 0.7863 0.4497 -0.3825
3.7433 -8.9921 -13.9616 -0.7863 -0.4497 0.3825
-7.7552 -7.9989 16.0148 0.3419 0.1885 0.9325
7.7552 7.9989 -16.0148 -0.3419 -0.1885 -0.9325
-1.0054 0.0012 0.0158 -0.0203 0.0464 0.0094
1.0054 -0.0012 -0.0158 0.0203 -0.0464 -0.0094
-1.0701 -4.9951 -2.9616 -0.2880 -0.0915 0.3240
1.9200 2.0004 -4.9966 -0.1303 -0.0490 -0.2501
-1.9200 -2.0004 4.9966 0.1303 0.0490 0.2501
1.9249 4.9994 -4.9974 -0.0504 0.0305 -0.4696
-1.9249 -4.9994 4.9974 0.0504 -0.0305 0.4696
-0.9080 1.9971 4.9798 0.2572 0.1085 -0.0518
-0.0957 -0.9963 -4.9643 -0.2509 -0.0356 -0.0120
0.0957 0.9963 4.9643 0.2509 0.0356 0.0120
0.0205 0.9990 0.9927 0.0715 0.0283 -0.0561
